data_7132809
loop_
_publ_author_name
'Magham, Lakshmi Revati'
'Samad, Abdus'
'Thopate, Satish B.'
'Nanubolu, Jagadeesh Babu'
'Chegondi, Rambabu'

_publ_section_title
;
 Organocatalytic enantioselective desymmetrization of enal-tethered
 cyclohexane-1,3-diones.
;
_journal_issue 28
_journal_name_full 'Chemical communications (Cambridge, England)'
_journal_page_first 3834
_journal_page_last 3837
_journal_paper_doi 10.1039/d4cc00487f
_journal_volume 60
_journal_year 2024
_chemical_absolute_configuration syn
_chemical_formula_moiety 'C20 H22 O2'
_chemical_formula_sum 'C20 H22 O2'
_chemical_formula_weight 294.37
_space_group_crystal_system monoclinic
_space_group_IT_number 4
_space_group_name_Hall 'P 2yb'
_space_group_name_H-M_alt 'P 1 21 1'
_atom_sites_solution_hydrogens geom
_audit_creation_method SHELXL-2019/3
_audit_update_record
;
2023-09-20 deposited with the CCDC.	2024-03-06 downloaded from the CCDC.
;
_cell_angle_alpha 90
_cell_angle_beta 105.428(9)
_cell_angle_gamma 90
_cell_formula_units_Z 2
_cell_length_a 8.546(4)
_cell_length_b 6.518(3)
_cell_length_c 15.600(8)
_cell_measurement_reflns_used 7078
_cell_measurement_temperature 100(2)
_cell_measurement_theta_max 30.191
_cell_measurement_theta_min 2.479
_cell_volume 837.7(7)
_computing_cell_refinement '<i>SAINT</i> (Bruker, 2016)'
_computing_data_collection '<i>APEX3</i> (Bruker, 2016)'
_computing_data_reduction 'Bruker SAINT'
_computing_structure_refinement 'SHELXL-2019/2 (Sheldrick, 2019)'
_computing_structure_solution 'SHELXT 2018/2 (Sheldrick, 2018)'
_diffrn_ambient_temperature 100(2)
_diffrn_measured_fraction_theta_full 0.998
_diffrn_measured_fraction_theta_max 0.997
_diffrn_measurement_device_type 'Bruker D8 QUEST PHOTON III C7 HPAD'
_diffrn_measurement_method '\w and \f'
_diffrn_radiation_type MoK\a
_diffrn_radiation_wavelength 0.71073
_diffrn_reflns_av_R_equivalents 0.0428
_diffrn_reflns_av_unetI/netI 0.0555
_diffrn_reflns_Laue_measured_fraction_full 0.998
_diffrn_reflns_Laue_measured_fraction_max 0.997
_diffrn_reflns_limit_h_max 12
_diffrn_reflns_limit_h_min -12
_diffrn_reflns_limit_k_max 9
_diffrn_reflns_limit_k_min -9
_diffrn_reflns_limit_l_max 21
_diffrn_reflns_limit_l_min -22
_diffrn_reflns_number 17575
_diffrn_reflns_point_group_measured_fraction_full 0.998
_diffrn_reflns_point_group_measured_fraction_max 0.992
_diffrn_reflns_theta_full 25.242
_diffrn_reflns_theta_max 30.515
_diffrn_reflns_theta_min 2.472
_diffrn_source microfocus
_exptl_absorpt_coefficient_mu 0.074
_exptl_absorpt_correction_T_max 0.7461
_exptl_absorpt_correction_T_min 0.6267
_exptl_absorpt_correction_type multi-scan
_exptl_absorpt_process_details
;
 SADABS 2016/2: Krause, L., Herbst-Irmer, R., Sheldrick G.M. & Stalke D.,
 J. Appl. Cryst. 48 (2015) 3-10
;
_exptl_crystal_density_diffrn 1.167
_exptl_crystal_description NEEDLE
_exptl_crystal_F_000 316
_exptl_crystal_recrystallization_method 'Re-crystallisation from solvent: DCM/hexane (3:2)'
_exptl_crystal_size_max 0.260
_exptl_crystal_size_mid 0.180
_exptl_crystal_size_min 0.120
_refine_diff_density_max 0.236
_refine_diff_density_min -0.183
_refine_diff_density_rms 0.041
_refine_ls_abs_structure_details
;
 Flack x determined using 1397 quotients [(I+)-(I-)]/[(I+)+(I-)]
 (Parsons, Flack and Wagner, Acta Cryst. B69 (2013) 249-259).
;
_refine_ls_abs_structure_Flack 0.3(5)
_refine_ls_extinction_method none
_refine_ls_goodness_of_fit_ref 1.051
_refine_ls_hydrogen_treatment constr
_refine_ls_matrix_type full
_refine_ls_number_parameters 200
_refine_ls_number_reflns 5101
_refine_ls_number_restraints 1
_refine_ls_restrained_S_all 1.051
_refine_ls_R_factor_all 0.0702
_refine_ls_R_factor_gt 0.0440
_refine_ls_shift/su_max 0.000
_refine_ls_shift/su_mean 0.000
_refine_ls_structure_factor_coef Fsqd
_refine_ls_weighting_details 'w=1/[\s^2^(Fo^2^)+(0.0393P)^2^+0.0904P] where P=(Fo^2^+2Fc^2^)/3'
_refine_ls_weighting_scheme calc
_refine_ls_wR_factor_gt 0.0899
_refine_ls_wR_factor_ref 0.1003
_reflns_Friedel_coverage 0.841
_reflns_Friedel_fraction_full 0.998
_reflns_Friedel_fraction_max 0.986
_reflns_number_gt 3824
_reflns_number_total 5101
_reflns_threshold_expression 'I > 2\s(I)'
_cod_data_source_file d4cc00487f2.cif
_cod_data_source_block KB690_0m
_cod_depositor_comments 'Adding full bibliography for 7132809.cif.'
_cod_original_cell_volume 837.6(7)
_cod_original_sg_symbol_H-M 'P 21'
_cod_database_code 7132809
_shelx_shelxl_version_number 2019/3
_shelx_space_group_comment
;
The symmetry employed for this shelxl refinement is uniquely defined
by the following loop, which should always be used as a source of
symmetry information in preference to the above space-group names.
They are only intended as comments.
;
_shelx_estimated_absorpt_t_min 0.981
_shelx_estimated_absorpt_t_max 0.991

loop_
_space_group_symop_operation_xyz
'x, y, z'
'-x, y+1/2, -z'

loop_
_atom_site_label
_atom_site_type_symbol
_atom_site_fract_x
_atom_site_fract_y
_atom_site_fract_z
_atom_site_U_iso_or_equiv
_atom_site_adp_type
_atom_site_occupancy
_atom_site_site_symmetry_order
_atom_site_calc_flag
_atom_site_refinement_flags_posn
_atom_site_refinement_flags_adp
_atom_site_refinement_flags_occupancy
_atom_site_disorder_assembly
_atom_site_disorder_group
C1 C 0.5452(3) 0.7753(3) 0.30352(13) 0.0245(4) Uani 1 1 d . . . . .
C2 C 0.3730(3) 0.8516(3) 0.28926(15) 0.0315(5) Uani 1 1 d . . . . .
H2A H 0.372802 1.003439 0.287647 0.038 Uiso 1 1 calc R U . . .
H2B H 0.331894 0.808296 0.340085 0.038 Uiso 1 1 calc R U . . .
C3 C 0.2589(3) 0.7700(3) 0.20272(16) 0.0326(5) Uani 1 1 d . . . . .
H3A H 0.146362 0.813129 0.199361 0.039 Uiso 1 1 calc R U . . .
H3B H 0.289742 0.830738 0.151383 0.039 Uiso 1 1 calc R U . . .
C4 C 0.2651(2) 0.5352(3) 0.19677(14) 0.0274(5) Uani 1 1 d . . . . .
H4A H 0.217414 0.473180 0.241974 0.033 Uiso 1 1 calc R U . . .
H4B H 0.200628 0.489561 0.137344 0.033 Uiso 1 1 calc R U . . .
C5 C 0.4372(3) 0.4657(3) 0.21202(13) 0.0232(4) Uani 1 1 d . . . . .
C6 C 0.5664(2) 0.5442(3) 0.29252(13) 0.0222(4) Uani 1 1 d . . . . .
C7 C 0.7260(2) 0.4876(3) 0.27032(14) 0.0250(4) Uani 1 1 d . . . . .
H7A H 0.767015 0.604722 0.242172 0.030 Uiso 1 1 calc R U . . .
H7B H 0.810012 0.447451 0.324737 0.030 Uiso 1 1 calc R U . . .
C8 C 0.6827(2) 0.3069(3) 0.20582(13) 0.0237(4) Uani 1 1 d . . . . .
H8 H 0.699947 0.175412 0.240058 0.028 Uiso 1 1 calc R U . . .
C9 C 0.5017(2) 0.3374(3) 0.16298(12) 0.0235(4) Uani 1 1 d . . . . .
C10 C 0.5453(2) 0.4331(3) 0.37819(13) 0.0238(4) Uani 1 1 d . . . . .
H10A H 0.442710 0.480751 0.389657 0.029 Uiso 1 1 calc R U . . .
H10B H 0.534546 0.283929 0.366139 0.029 Uiso 1 1 calc R U . . .
C11 C 0.6818(2) 0.4668(3) 0.46148(13) 0.0214(4) Uani 1 1 d . . . . .
C12 C 0.6975(2) 0.6489(3) 0.50961(13) 0.0239(4) Uani 1 1 d . . . . .
H12 H 0.618867 0.754207 0.491193 0.029 Uiso 1 1 calc R U . . .
C13 C 0.8268(3) 0.6786(4) 0.58423(14) 0.0305(5) Uani 1 1 d . . . . .
H13 H 0.835753 0.803771 0.616400 0.037 Uiso 1 1 calc R U . . .
C14 C 0.9425(3) 0.5274(4) 0.61196(15) 0.0333(5) Uani 1 1 d . . . . .
H14 H 1.031432 0.549000 0.662602 0.040 Uiso 1 1 calc R U . . .
C15 C 0.9280(3) 0.3438(4) 0.56546(15) 0.0342(5) Uani 1 1 d . . . . .
H15 H 1.006617 0.238820 0.584591 0.041 Uiso 1 1 calc R U . . .
C16 C 0.7979(3) 0.3134(4) 0.49060(13) 0.0283(5) Uani 1 1 d . . . . .
H16 H 0.788305 0.187147 0.459157 0.034 Uiso 1 1 calc R U . . .
C17 C 0.8058(3) 0.1092(3) 0.11250(16) 0.0347(6) Uani 1 1 d . . . . .
H17A H 0.700941 0.055103 0.076040 0.042 Uiso 1 1 calc R U . . .
H17B H 0.848120 0.013663 0.162671 0.042 Uiso 1 1 calc R U . . .
C18 C 0.9239(3) 0.1259(4) 0.05724(16) 0.0378(6) Uani 1 1 d . . . . .
H18A H 0.939528 -0.009487 0.033488 0.057 Uiso 1 1 calc R U . . .
H18B H 1.027960 0.176974 0.094064 0.057 Uiso 1 1 calc R U . . .
H18C H 0.881442 0.221228 0.007943 0.057 Uiso 1 1 calc R U . . .
C19 C 0.4154(3) 0.2307(3) 0.08440(14) 0.0259(5) Uani 1 1 d . . . . .
C20 C 0.3498(3) 0.1367(4) 0.01899(15) 0.0318(5) Uani 1 1 d . . . . .
H20 H 0.297561 0.061883 -0.033032 0.038 Uiso 1 1 calc R U . . .
O1 O 0.66159(18) 0.8902(2) 0.32316(10) 0.0307(4) Uani 1 1 d . . . . .
O2 O 0.78289(17) 0.3099(2) 0.14588(9) 0.0267(3) Uani 1 1 d . . . . .

loop_
_atom_site_aniso_label
_atom_site_aniso_U_11
_atom_site_aniso_U_22
_atom_site_aniso_U_33
_atom_site_aniso_U_23
_atom_site_aniso_U_13
_atom_site_aniso_U_12
C1 0.0300(11) 0.0234(11) 0.0193(10) 0.0007(8) 0.0052(8) -0.0052(8)
C2 0.0322(12) 0.0228(11) 0.0392(12) -0.0036(9) 0.0091(10) -0.0001(9)
C3 0.0274(12) 0.0303(13) 0.0375(13) -0.0018(10) 0.0038(10) 0.0032(9)
C4 0.0266(11) 0.0288(11) 0.0260(11) -0.0017(9) 0.0059(9) -0.0028(9)
C5 0.0278(10) 0.0203(9) 0.0209(10) 0.0008(8) 0.0056(8) -0.0041(8)
C6 0.0235(10) 0.0235(10) 0.0200(9) -0.0024(8) 0.0065(8) -0.0037(9)
C7 0.0241(11) 0.0267(11) 0.0243(10) -0.0013(8) 0.0070(8) -0.0022(8)
C8 0.0281(10) 0.0227(10) 0.0217(9) 0.0017(8) 0.0089(8) -0.0008(8)
C9 0.0305(11) 0.0210(10) 0.0198(9) 0.0010(8) 0.0078(8) -0.0048(8)
C10 0.0277(11) 0.0219(10) 0.0223(10) 0.0011(8) 0.0075(8) -0.0049(8)
C11 0.0221(10) 0.0238(10) 0.0200(9) 0.0006(8) 0.0084(8) -0.0015(8)
C12 0.0230(10) 0.0263(10) 0.0231(10) -0.0007(9) 0.0071(8) 0.0020(9)
C13 0.0300(12) 0.0377(13) 0.0251(11) -0.0059(9) 0.0094(9) -0.0069(10)
C14 0.0220(11) 0.0522(15) 0.0249(10) 0.0017(10) 0.0051(9) -0.0023(10)
C15 0.0286(12) 0.0440(14) 0.0308(11) 0.0113(10) 0.0092(10) 0.0118(10)
C16 0.0334(12) 0.0276(11) 0.0257(11) 0.0019(9) 0.0110(9) 0.0042(9)
C17 0.0403(14) 0.0286(12) 0.0384(13) -0.0051(10) 0.0163(11) 0.0016(10)
C18 0.0404(14) 0.0369(13) 0.0395(13) -0.0043(11) 0.0164(11) 0.0032(11)
C19 0.0290(11) 0.0239(10) 0.0253(11) -0.0006(8) 0.0082(9) -0.0029(8)
C20 0.0353(12) 0.0324(12) 0.0276(11) -0.0047(10) 0.0081(10) -0.0029(10)
O1 0.0346(9) 0.0239(8) 0.0318(8) 0.0008(6) 0.0058(7) -0.0083(7)
O2 0.0328(8) 0.0238(7) 0.0267(7) -0.0017(6) 0.0133(6) -0.0001(6)

loop_
_atom_type_symbol
_atom_type_description
_atom_type_scat_dispersion_real
_atom_type_scat_dispersion_imag
_atom_type_scat_source
C C 0.0033 0.0016 'International Tables Vol C Tables 4.2.6.8 and 6.1.1.4'
H H 0.0000 0.0000 'International Tables Vol C Tables 4.2.6.8 and 6.1.1.4'
O O 0.0106 0.0060 'International Tables Vol C Tables 4.2.6.8 and 6.1.1.4'

loop_
_geom_angle_atom_site_label_1
_geom_angle_atom_site_label_2
_geom_angle_atom_site_label_3
_geom_angle
_geom_angle_site_symmetry_1
_geom_angle_site_symmetry_3
_geom_angle_publ_flag
O1 C1 C2 122.19(19) . . ?
O1 C1 C6 121.3(2) . . ?
C2 C1 C6 116.49(17) . . ?
C1 C2 C3 112.40(18) . . ?
C1 C2 H2A 109.1 . . ?
C3 C2 H2A 109.1 . . ?
C1 C2 H2B 109.1 . . ?
C3 C2 H2B 109.1 . . ?
H2A C2 H2B 107.9 . . ?
C4 C3 C2 111.99(19) . . ?
C4 C3 H3A 109.2 . . ?
C2 C3 H3A 109.2 . . ?
C4 C3 H3B 109.2 . . ?
C2 C3 H3B 109.2 . . ?
H3A C3 H3B 107.9 . . ?
C5 C4 C3 109.93(18) . . ?
C5 C4 H4A 109.7 . . ?
C3 C4 H4A 109.7 . . ?
C5 C4 H4B 109.7 . . ?
C3 C4 H4B 109.7 . . ?
H4A C4 H4B 108.2 . . ?
C9 C5 C4 129.15(19) . . ?
C9 C5 C6 111.14(18) . . ?
C4 C5 C6 119.70(17) . . ?
C5 C6 C1 109.96(17) . . ?
C5 C6 C7 103.02(15) . . ?
C1 C6 C7 113.54(16) . . ?
C5 C6 C10 108.90(16) . . ?
C1 C6 C10 108.29(16) . . ?
C7 C6 C10 112.96(17) . . ?
C8 C7 C6 105.01(16) . . ?
C8 C7 H7A 110.7 . . ?
C6 C7 H7A 110.7 . . ?
C8 C7 H7B 110.7 . . ?
C6 C7 H7B 110.7 . . ?
H7A C7 H7B 108.8 . . ?
O2 C8 C9 115.25(16) . . ?
O2 C8 C7 109.81(16) . . ?
C9 C8 C7 103.15(16) . . ?
O2 C8 H8 109.5 . . ?
C9 C8 H8 109.5 . . ?
C7 C8 H8 109.5 . . ?
C5 C9 C19 126.4(2) . . ?
C5 C9 C8 110.64(18) . . ?
C19 C9 C8 122.89(18) . . ?
C11 C10 C6 115.24(16) . . ?
C11 C10 H10A 108.5 . . ?
C6 C10 H10A 108.5 . . ?
C11 C10 H10B 108.5 . . ?
C6 C10 H10B 108.5 . . ?
H10A C10 H10B 107.5 . . ?
C12 C11 C16 118.47(19) . . ?
C12 C11 C10 121.91(18) . . ?
C16 C11 C10 119.61(18) . . ?
C13 C12 C11 120.8(2) . . ?
C13 C12 H12 119.6 . . ?
C11 C12 H12 119.6 . . ?
C14 C13 C12 120.4(2) . . ?
C14 C13 H13 119.8 . . ?
C12 C13 H13 119.8 . . ?
C13 C14 C15 119.6(2) . . ?
C13 C14 H14 120.2 . . ?
C15 C14 H14 120.2 . . ?
C14 C15 C16 120.0(2) . . ?
C14 C15 H15 120.0 . . ?
C16 C15 H15 120.0 . . ?
C15 C16 C11 120.6(2) . . ?
C15 C16 H16 119.7 . . ?
C11 C16 H16 119.7 . . ?
O2 C17 C18 108.65(18) . . ?
O2 C17 H17A 110.0 . . ?
C18 C17 H17A 110.0 . . ?
O2 C17 H17B 110.0 . . ?
C18 C17 H17B 110.0 . . ?
H17A C17 H17B 108.3 . . ?
C17 C18 H18A 109.5 . . ?
C17 C18 H18B 109.5 . . ?
H18A C18 H18B 109.5 . . ?
C17 C18 H18C 109.5 . . ?
H18A C18 H18C 109.5 . . ?
H18B C18 H18C 109.5 . . ?
C20 C19 C9 177.0(2) . . ?
C19 C20 H20 180.0 . . ?
C8 O2 C17 112.84(16) . . ?

loop_
_geom_bond_atom_site_label_1
_geom_bond_atom_site_label_2
_geom_bond_distance
_geom_bond_site_symmetry_2
_geom_bond_publ_flag
C1 O1 1.217(2) . ?
C1 C2 1.513(3) . ?
C1 C6 1.532(3) . ?
C2 C3 1.535(3) . ?
C2 H2A 0.9900 . ?
C2 H2B 0.9900 . ?
C3 C4 1.534(3) . ?
C3 H3A 0.9900 . ?
C3 H3B 0.9900 . ?
C4 C5 1.496(3) . ?
C4 H4A 0.9900 . ?
C4 H4B 0.9900 . ?
C5 C9 1.346(3) . ?
C5 C6 1.523(3) . ?
C6 C7 1.539(3) . ?
C6 C10 1.572(3) . ?
C7 C8 1.529(3) . ?
C7 H7A 0.9900 . ?
C7 H7B 0.9900 . ?
C8 O2 1.426(2) . ?
C8 C9 1.526(3) . ?
C8 H8 1.0000 . ?
C9 C19 1.431(3) . ?
C10 C11 1.514(3) . ?
C10 H10A 0.9900 . ?
C10 H10B 0.9900 . ?
C11 C12 1.392(3) . ?
C11 C16 1.397(3) . ?
C12 C13 1.389(3) . ?
C12 H12 0.9500 . ?
C13 C14 1.381(3) . ?
C13 H13 0.9500 . ?
C14 C15 1.388(3) . ?
C14 H14 0.9500 . ?
C15 C16 1.396(3) . ?
C15 H15 0.9500 . ?
C16 H16 0.9500 . ?
C17 O2 1.440(3) . ?
C17 C18 1.495(3) . ?
C17 H17A 0.9900 . ?
C17 H17B 0.9900 . ?
C18 H18A 0.9800 . ?
C18 H18B 0.9800 . ?
C18 H18C 0.9800 . ?
C19 C20 1.195(3) . ?
C20 H20 0.9500 . ?

loop_
_geom_torsion_atom_site_label_1
_geom_torsion_atom_site_label_2
_geom_torsion_atom_site_label_3
_geom_torsion_atom_site_label_4
_geom_torsion
_geom_torsion_site_symmetry_1
_geom_torsion_site_symmetry_2
_geom_torsion_site_symmetry_3
_geom_torsion_site_symmetry_4
_geom_torsion_publ_flag
O1 C1 C2 C3 131.4(2) . . . . ?
C6 C1 C2 C3 -49.0(2) . . . . ?
C1 C2 C3 C4 53.5(2) . . . . ?
C2 C3 C4 C5 -52.5(2) . . . . ?
C3 C4 C5 C9 -129.6(2) . . . . ?
C3 C4 C5 C6 50.0(3) . . . . ?
C9 C5 C6 C1 135.90(18) . . . . ?
C4 C5 C6 C1 -43.8(2) . . . . ?
C9 C5 C6 C7 14.6(2) . . . . ?
C4 C5 C6 C7 -165.10(17) . . . . ?
C9 C5 C6 C10 -105.59(19) . . . . ?
C4 C5 C6 C10 74.7(2) . . . . ?
O1 C1 C6 C5 -138.50(19) . . . . ?
C2 C1 C6 C5 41.9(2) . . . . ?
O1 C1 C6 C7 -23.7(3) . . . . ?
C2 C1 C6 C7 156.69(17) . . . . ?
O1 C1 C6 C10 102.6(2) . . . . ?
C2 C1 C6 C10 -77.0(2) . . . . ?
C5 C6 C7 C8 -24.7(2) . . . . ?
C1 C6 C7 C8 -143.54(17) . . . . ?
C10 C6 C7 C8 92.66(19) . . . . ?
C6 C7 C8 O2 149.04(16) . . . . ?
C6 C7 C8 C9 25.68(19) . . . . ?
C4 C5 C9 C19 -2.3(3) . . . . ?
C6 C5 C9 C19 178.09(19) . . . . ?
C4 C5 C9 C8 -178.52(19) . . . . ?
C6 C5 C9 C8 1.9(2) . . . . ?
O2 C8 C9 C5 -137.29(18) . . . . ?
C7 C8 C9 C5 -17.6(2) . . . . ?
O2 C8 C9 C19 46.3(3) . . . . ?
C7 C8 C9 C19 166.01(18) . . . . ?
C5 C6 C10 C11 169.86(17) . . . . ?
C1 C6 C10 C11 -70.6(2) . . . . ?
C7 C6 C10 C11 56.0(2) . . . . ?
C6 C10 C11 C12 76.7(2) . . . . ?
C6 C10 C11 C16 -102.0(2) . . . . ?
C16 C11 C12 C13 0.8(3) . . . . ?
C10 C11 C12 C13 -177.92(18) . . . . ?
C11 C12 C13 C14 0.1(3) . . . . ?
C12 C13 C14 C15 -0.8(3) . . . . ?
C13 C14 C15 C16 0.6(3) . . . . ?
C14 C15 C16 C11 0.3(3) . . . . ?
C12 C11 C16 C15 -1.0(3) . . . . ?
C10 C11 C16 C15 177.78(18) . . . . ?
C9 C8 O2 C17 -91.0(2) . . . . ?
C7 C8 O2 C17 153.11(18) . . . . ?
C18 C17 O2 C8 -174.91(18) . . . . ?
